data_7714689
loop_
_publ_author_name
'Stevens, Michael A.'
'Lim, Li Feng'
'Pham, Le Nhan'
'Cox, Nicholas'
'Coote, Michelle L.'
'Colebatch, Annie L.'

_publ_section_title
;
 A one-pot reduction route to bimetallic manganese 1,8-naphthyridine
 complexes.
;
_journal_issue 3
_journal_name_full 'Dalton transactions (Cambridge, England : 2003)'
_journal_page_first 1284
_journal_page_last 1294
_journal_paper_doi 10.1039/d3dt03709f
_journal_volume 53
_journal_year 2024
_chemical_formula_moiety 'C26 H16 Mn2 N4 O6'
_chemical_formula_sum 'C26 H16 Mn2 N4 O6'
_chemical_formula_weight 590.31
_space_group_crystal_system monoclinic
_space_group_IT_number 15
_space_group_name_Hall '-C 2yc'
_space_group_name_H-M_alt 'C 1 2/c 1'
_atom_sites_solution_hydrogens geom
_atom_sites_solution_primary dual
_audit_creation_date 2023-02-14
_audit_creation_method
;
Olex2 1.5
(compiled 2022.04.07 svn.rca3783a0 for OlexSys, GUI svn.r6498)
;
_audit_update_record
;
2023-05-31 deposited with the CCDC.	2023-12-13 downloaded from the CCDC.
;
_cell_angle_alpha 90
_cell_angle_beta 96.032(2)
_cell_angle_gamma 90
_cell_formula_units_Z 4
_cell_length_a 15.9780(4)
_cell_length_b 10.8779(2)
_cell_length_c 13.9502(3)
_cell_measurement_reflns_used 3427
_cell_measurement_temperature 150.00(10)
_cell_measurement_theta_max 73.6590
_cell_measurement_theta_min 4.9050
_cell_volume 2411.22(9)
_computing_cell_refinement 'CrysAlisPro 1.171.40.82a (Rigaku OD, 2020)'
_computing_data_collection 'CrysAlisPro 1.171.40.82a (Rigaku OD, 2020)'
_computing_data_reduction 'CrysAlisPro 1.171.40.82a (Rigaku OD, 2020)'
_computing_molecular_graphics 'Olex2 1.5 (Dolomanov et al., 2009)'
_computing_publication_material 'Olex2 1.5 (Dolomanov et al., 2009)'
_computing_structure_refinement 'SHELXL 2018/3 (Sheldrick, 2015)'
_computing_structure_solution 'SHELXT 2014/5 (Sheldrick, 2014)'
_diffrn_ambient_environment N~2~
_diffrn_ambient_temperature 150.00(10)
_diffrn_detector 'CCD plate'
_diffrn_detector_area_resol_mean 8.1297
_diffrn_detector_type EosS2
_diffrn_measured_fraction_theta_full 1.000
_diffrn_measured_fraction_theta_max 0.998
_diffrn_measurement_details
;
List of Runs (angles in degrees, time in seconds):

  # Type    Start    End  Width  t~exp~   \w     \q     \k     \f   Frames
#--------------------------------------------------------------------------
  1  \w    -14.00  26.00   1.00    5.00    --  -36.95  57.00 -90.00   40
  2  \w     31.00  67.00   1.00    5.00    --   36.95-125.00 -30.00   36
  3  \w     28.00  55.00   1.00    5.00    --   36.95-125.00 -60.00   27
  4  \w    -24.00  45.00   1.00    5.00    --   36.95 -57.00-150.00   69
  5  \w     22.00  63.00   1.00    5.00    --   36.95 -77.00  90.00   41
  6  \w     10.00  76.00   1.00    5.00    --   36.95 -99.00 -30.00   66
  7  \w      7.00  72.00   1.00    5.00    --   36.95 -99.00  90.00   65
  8  \w    -21.00  19.00   1.00    5.00    --   36.95 -77.00  90.00   40
  9  \w     32.00  85.00   1.00    5.00    --   36.95-125.00-120.00   53
 10  \w     43.00 104.00   1.00   20.00    --  111.00 -92.00-120.00   61
 11  \w     91.00 118.00   1.00   20.00    --  111.00 -12.00  60.00   27
 12  \w    106.00 132.00   1.00   20.00    --  111.00 -25.00 -90.00   26
 13  \w     46.00  73.00   1.00   20.00    --  111.00-111.00-180.00   27
 14  \w    105.00 136.00   1.00   20.00    --  111.00  38.00 -90.00   31
 15  \w     76.00 103.00   1.00   20.00    --  111.00-111.00  60.00   27
 16  \w     43.00 101.00   1.00   20.00    --  111.00 -92.00 -30.00   58
 17  \w    109.00 134.00   1.00   20.00    --  111.00  77.00  60.00   25
 18  \w     43.00 128.00   1.00   20.00    --  111.00 -38.00 -30.00   85
 19  \w     63.00 110.00   1.00   20.00    --  111.00 178.00  60.00   47
 20  \w     46.00 100.00   1.00   20.00    --  111.00 -25.00  90.00   54
 21  \w     44.00 110.00   1.00   20.00    --  111.00 -64.00   0.00   66
 22  \w     69.00 100.00   1.00   20.00    --  111.00 -25.00 -90.00   31
 23  \w     82.00 110.00   1.00   20.00    --  111.00 -59.00  92.00   28
 24  \w     50.00  82.00   1.00   20.00    --  111.00 -12.00  60.00   32
 25  \w     50.00  76.00   1.00   20.00    --  111.00 -59.00  92.00   26
 26  \w     46.00 134.00   1.00   20.00    --  111.00 -77.00  90.00   88
 27  \w     52.00  90.00   1.00   20.00    --  111.00 -92.00  60.00   38
 28  \w     92.00 141.00   1.00   20.00    --  111.00  64.00-150.00   49
 29  \w     73.00 145.00   1.00   20.00    --  111.00  12.00  60.00   72
;
_diffrn_measurement_device 'four-circle diffractometer'
_diffrn_measurement_device_type 'SuperNova, Dual, Cu at home/near, EosS2'
_diffrn_measurement_method '\w scans'
_diffrn_orient_matrix_type 'CrysAlisPro convention (1999,Acta A55,543-557)'
_diffrn_orient_matrix_UB_11 -0.0264204000
_diffrn_orient_matrix_UB_12 -0.0943274000
_diffrn_orient_matrix_UB_13 0.0735401000
_diffrn_orient_matrix_UB_21 -0.0931586000
_diffrn_orient_matrix_UB_22 0.0306344000
_diffrn_orient_matrix_UB_23 -0.0299449000
_diffrn_orient_matrix_UB_31 -0.0037326000
_diffrn_orient_matrix_UB_32 -0.1012721000
_diffrn_orient_matrix_UB_33 -0.0775834000
_diffrn_radiation_monochromator mirror
_diffrn_radiation_probe x-ray
_diffrn_radiation_type 'Cu K\a'
_diffrn_radiation_wavelength 1.54184
_diffrn_reflns_av_R_equivalents 0.0206
_diffrn_reflns_av_unetI/netI 0.0217
_diffrn_reflns_Laue_measured_fraction_full 1.000
_diffrn_reflns_Laue_measured_fraction_max 0.998
_diffrn_reflns_limit_h_max 19
_diffrn_reflns_limit_h_min -19
_diffrn_reflns_limit_k_max 12
_diffrn_reflns_limit_k_min -13
_diffrn_reflns_limit_l_max 15
_diffrn_reflns_limit_l_min -17
_diffrn_reflns_number 7442
_diffrn_reflns_point_group_measured_fraction_full 1.000
_diffrn_reflns_point_group_measured_fraction_max 0.998
_diffrn_reflns_theta_full 67.684
_diffrn_reflns_theta_max 73.646
_diffrn_reflns_theta_min 4.927
_diffrn_source 'micro-focus sealed X-ray tube'
_diffrn_source_type 'SuperNova (Cu) X-ray Source'
_exptl_absorpt_coefficient_mu 8.969
_exptl_absorpt_correction_T_max 1.00000
_exptl_absorpt_correction_T_min 0.71842
_exptl_absorpt_correction_type multi-scan
_exptl_absorpt_process_details
;
CrysAlisPro 1.171.40.82a (Rigaku Oxford Diffraction, 2020)
Empirical absorption correction using spherical harmonics,
implemented in SCALE3 ABSPACK scaling algorithm.
;
_exptl_crystal_colour 'clear red'
_exptl_crystal_colour_lustre clear
_exptl_crystal_colour_primary red
_exptl_crystal_density_diffrn 1.626
_exptl_crystal_description plate
_exptl_crystal_F_000 1192
_exptl_crystal_size_max 0.15
_exptl_crystal_size_mid 0.05
_exptl_crystal_size_min 0.04
_refine_diff_density_max 0.557
_refine_diff_density_min -0.328
_refine_diff_density_rms 0.058
_refine_ls_extinction_method none
_refine_ls_goodness_of_fit_ref 1.058
_refine_ls_hydrogen_treatment constr
_refine_ls_matrix_type full
_refine_ls_number_parameters 174
_refine_ls_number_reflns 2424
_refine_ls_number_restraints 0
_refine_ls_restrained_S_all 1.058
_refine_ls_R_factor_all 0.0370
_refine_ls_R_factor_gt 0.0322
_refine_ls_shift/su_max 0.000
_refine_ls_shift/su_mean 0.000
_refine_ls_structure_factor_coef Fsqd
_refine_ls_weighting_details 'w=1/[\s^2^(Fo^2^)+(0.0569P)^2^+0.6466P] where P=(Fo^2^+2Fc^2^)/3'
_refine_ls_weighting_scheme calc
_refine_ls_wR_factor_gt 0.0853
_refine_ls_wR_factor_ref 0.0887
_reflns_Friedel_coverage 0.000
_reflns_number_gt 2173
_reflns_number_total 2424
_reflns_threshold_expression 'I > 2\s(I)'
_cod_data_source_file d3dt03709f2.cif
_cod_data_source_block MeLMn2CO6
_cod_depositor_comments 'Adding full bibliography for 7714688--7714690.cif.'
_cod_database_code 7714689
_shelx_shelxl_version_number 2018/3
_shelx_space_group_comment
;
The symmetry employed for this shelxl refinement is uniquely defined
by the following loop, which should always be used as a source of
symmetry information in preference to the above space-group names.
They are only intended as comments.
;
_shelx_estimated_absorpt_t_max 0.716
_shelx_estimated_absorpt_t_min 0.346
_olex2_refinement_description
;
1. Fixed Uiso
 At 1.2 times of:
  All C(H) groups
 At 1.5 times of:
  All C(H,H,H) groups
2.a Aromatic/amide H refined with riding coordinates:
 C8(H8), C4(H4), C3(H3), C9(H9), C10(H10)
2.b Idealised Me refined as rotating group:
 C12(H12A,H12B,H12C)
;
_olex2_date_sample_data_collection 2021-10-01
_olex2_submission_special_instructions 'No special instructions were received'
_oxdiff_exptl_absorpt_empirical_details
;
Empirical correction (ABSPACK) includes:
- Absorption correction using spherical harmonics
- Frame scaling
;
_oxdiff_exptl_absorpt_empirical_full_max 1.499
_oxdiff_exptl_absorpt_empirical_full_min 0.842

loop_
_space_group_symop_operation_xyz
'x, y, z'
'-x, y, -z+1/2'
'x+1/2, y+1/2, z'
'-x+1/2, y+1/2, -z+1/2'
'-x, -y, -z'
'x, -y, z-1/2'
'-x+1/2, -y+1/2, -z'
'x+1/2, -y+1/2, z-1/2'

loop_
_atom_site_label
_atom_site_type_symbol
_atom_site_fract_x
_atom_site_fract_y
_atom_site_fract_z
_atom_site_U_iso_or_equiv
_atom_site_adp_type
_atom_site_occupancy
_atom_site_site_symmetry_order
_atom_site_calc_flag
_atom_site_refinement_flags_posn
_atom_site_refinement_flags_adp
_atom_site_refinement_flags_occupancy
_atom_site_disorder_assembly
_atom_site_disorder_group
Mn1 Mn 0.57805(2) 0.25686(3) 0.71663(2) 0.02786(12) Uani 1 1 d . . . . .
O1 O 0.58195(10) 0.22323(15) 0.92703(10) 0.0391(3) Uani 1 1 d . . . . .
N1 N 0.54748(10) 0.43323(14) 0.69399(11) 0.0286(3) Uani 1 1 d . . . . .
N2 N 0.60518(10) 0.28702(17) 0.57438(12) 0.0322(3) Uani 1 1 d . . . . .
O3 O 0.75192(11) 0.3072(2) 0.79721(14) 0.0622(5) Uani 1 1 d . . . . .
O2 O 0.60316(15) -0.00970(16) 0.74699(14) 0.0644(6) Uani 1 1 d . . . . .
C6 C 0.500000 0.4996(2) 0.750000 0.0292(5) Uani 1 2 d S T P . .
C7 C 0.61658(12) 0.4089(2) 0.55524(14) 0.0344(4) Uani 1 1 d . . . . .
C2 C 0.58356(12) 0.49264(19) 0.62287(14) 0.0335(4) Uani 1 1 d . . . . .
C8 C 0.65168(13) 0.4497(2) 0.47348(15) 0.0413(5) Uani 1 1 d . . . . .
H8 H 0.661309 0.534807 0.464016 0.050 Uiso 1 1 calc R U . . .
C5 C 0.500000 0.6301(2) 0.750000 0.0346(6) Uani 1 2 d S T P . .
C4 C 0.54489(14) 0.68935(19) 0.68188(16) 0.0406(5) Uani 1 1 d . . . . .
H4 H 0.547969 0.776543 0.680508 0.049 Uiso 1 1 calc R U . . .
C11 C 0.62408(12) 0.2044(2) 0.50641(14) 0.0365(4) Uani 1 1 d . . . . .
C13 C 0.56421(13) 0.24167(16) 0.84484(15) 0.0312(4) Uani 1 1 d . . . . .
C3 C 0.58417(14) 0.6208(2) 0.61752(16) 0.0402(5) Uani 1 1 d . . . . .
H3 H 0.611917 0.660503 0.569102 0.048 Uiso 1 1 calc R U . . .
C9 C 0.67215(13) 0.3645(3) 0.40671(15) 0.0453(5) Uani 1 1 d . . . . .
H9 H 0.696600 0.389579 0.350674 0.054 Uiso 1 1 calc R U . . .
C10 C 0.65644(14) 0.2420(2) 0.42285(16) 0.0433(5) Uani 1 1 d . . . . .
H10 H 0.667941 0.182592 0.376062 0.052 Uiso 1 1 calc R U . . .
C15 C 0.68708(14) 0.2868(2) 0.76177(15) 0.0394(5) Uani 1 1 d . . . . .
C12 C 0.60826(15) 0.0708(2) 0.52187(18) 0.0465(5) Uani 1 1 d . . . . .
H12A H 0.652841 0.037442 0.568209 0.070 Uiso 1 1 calc R U . . .
H12B H 0.607868 0.026935 0.460478 0.070 Uiso 1 1 calc R U . . .
H12C H 0.553703 0.060527 0.547059 0.070 Uiso 1 1 calc R U . . .
C14 C 0.59313(15) 0.0933(2) 0.72855(15) 0.0424(5) Uani 1 1 d . . . . .

loop_
_atom_site_aniso_label
_atom_site_aniso_U_11
_atom_site_aniso_U_22
_atom_site_aniso_U_33
_atom_site_aniso_U_23
_atom_site_aniso_U_13
_atom_site_aniso_U_12
Mn1 0.03228(18) 0.02366(17) 0.02770(18) -0.00104(10) 0.00339(12) 0.00079(11)
O1 0.0433(8) 0.0432(8) 0.0296(7) 0.0005(6) -0.0010(6) 0.0044(6)
N1 0.0308(7) 0.0253(7) 0.0293(8) 0.0011(6) 0.0008(6) -0.0026(6)
N2 0.0287(8) 0.0373(9) 0.0301(8) -0.0022(7) 0.0010(6) -0.0031(7)
O3 0.0360(9) 0.0928(16) 0.0567(11) -0.0030(11) -0.0006(8) -0.0071(9)
O2 0.1091(17) 0.0289(9) 0.0548(10) -0.0009(7) 0.0071(10) 0.0177(9)
C6 0.0313(12) 0.0237(12) 0.0312(12) 0.000 -0.0036(10) 0.000
C7 0.0306(9) 0.0400(11) 0.0319(9) 0.0028(8) -0.0007(7) -0.0054(8)
C2 0.0332(9) 0.0339(10) 0.0322(9) 0.0046(7) -0.0018(7) -0.0046(8)
C8 0.0359(10) 0.0518(13) 0.0358(10) 0.0078(9) 0.0015(8) -0.0061(9)
C5 0.0397(14) 0.0237(13) 0.0377(14) 0.000 -0.0089(11) 0.000
C4 0.0496(12) 0.0255(9) 0.0438(11) 0.0049(8) -0.0087(9) -0.0051(8)
C11 0.0295(9) 0.0470(12) 0.0325(10) -0.0099(9) 0.0014(7) -0.0044(8)
C13 0.0347(10) 0.0226(9) 0.0363(10) -0.0028(7) 0.0035(8) 0.0014(7)
C3 0.0471(11) 0.0334(10) 0.0387(10) 0.0094(8) -0.0016(9) -0.0108(9)
C9 0.0345(10) 0.0709(16) 0.0308(10) 0.0039(10) 0.0042(8) -0.0048(10)
C10 0.0324(10) 0.0660(16) 0.0314(10) -0.0103(9) 0.0034(8) -0.0031(9)
C15 0.0359(11) 0.0472(12) 0.0357(10) 0.0022(9) 0.0065(8) 0.0052(9)
C12 0.0483(12) 0.0450(13) 0.0481(12) -0.0183(10) 0.0139(10) -0.0100(10)
C14 0.0583(13) 0.0336(11) 0.0353(10) -0.0042(8) 0.0051(9) 0.0059(9)

loop_
_atom_type_symbol
_atom_type_description
_atom_type_scat_dispersion_real
_atom_type_scat_dispersion_imag
_atom_type_scat_source
C C 0.0181 0.0091 'International Tables Vol C Tables 4.2.6.8 and 6.1.1.4'
H H 0.0000 0.0000 'International Tables Vol C Tables 4.2.6.8 and 6.1.1.4'
Mn Mn -0.5299 2.8052 'International Tables Vol C Tables 4.2.6.8 and 6.1.1.4'
N N 0.0311 0.0180 'International Tables Vol C Tables 4.2.6.8 and 6.1.1.4'
O O 0.0492 0.0322 'International Tables Vol C Tables 4.2.6.8 and 6.1.1.4'

loop_
_geom_angle_atom_site_label_1
_geom_angle_atom_site_label_2
_geom_angle_atom_site_label_3
_geom_angle
_geom_angle_site_symmetry_1
_geom_angle_site_symmetry_3
_geom_angle_publ_flag
N1 Mn1 Mn1 80.69(5) . 2_656 ?
N1 Mn1 N2 76.81(7) . . ?
N1 Mn1 C13 78.39(6) . 2_656 ?
N2 Mn1 Mn1 127.14(5) . 2_656 ?
N2 Mn1 C13 87.36(7) . 2_656 ?
C13 Mn1 Mn1 41.16(5) 2_656 2_656 ?
C13 Mn1 Mn1 57.54(7) . 2_656 ?
C13 Mn1 N1 100.86(7) . . ?
C13 Mn1 N2 173.69(8) . . ?
C13 Mn1 C13 97.97(8) . 2_656 ?
C15 Mn1 Mn1 138.77(7) . 2_656 ?
C15 Mn1 N1 95.30(9) . . ?
C15 Mn1 N2 90.80(8) . . ?
C15 Mn1 C13 173.67(9) . 2_656 ?
C15 Mn1 C13 83.54(9) . . ?
C14 Mn1 Mn1 94.93(8) . 2_656 ?
C14 Mn1 N1 172.79(9) . . ?
C14 Mn1 N2 101.69(8) . . ?
C14 Mn1 C13 94.54(9) . 2_656 ?
C14 Mn1 C13 81.34(9) . . ?
C14 Mn1 C15 91.76(11) . . ?
C6 N1 Mn1 124.32(13) . . ?
C6 N1 C2 118.25(17) . . ?
C2 N1 Mn1 117.13(13) . . ?
C7 N2 Mn1 112.37(13) . . ?
C11 N2 Mn1 129.55(15) . . ?
C11 N2 C7 117.34(18) . . ?
N1 C6 N1 115.5(2) 2_656 . ?
N1 C6 C5 122.23(11) 2_656 . ?
N1 C6 C5 122.23(11) . . ?
N2 C7 C2 114.63(17) . . ?
N2 C7 C8 122.8(2) . . ?
C8 C7 C2 122.5(2) . . ?
N1 C2 C7 112.74(18) . . ?
N1 C2 C3 121.24(19) . . ?
C3 C2 C7 125.98(19) . . ?
C7 C8 H8 120.6 . . ?
C9 C8 C7 118.9(2) . . ?
C9 C8 H8 120.6 . . ?
C4 C5 C6 117.28(14) . . ?
C4 C5 C6 117.28(14) 2_656 . ?
C4 C5 C4 125.4(3) . 2_656 ?
C5 C4 H4 120.2 . . ?
C3 C4 C5 119.7(2) . . ?
C3 C4 H4 120.2 . . ?
N2 C11 C10 121.3(2) . . ?
N2 C11 C12 119.18(19) . . ?
C10 C11 C12 119.5(2) . . ?
Mn1 C13 Mn1 81.30(8) . 2_656 ?
O1 C13 Mn1 119.71(16) . 2_656 ?
O1 C13 Mn1 158.59(18) . . ?
C2 C3 H3 119.9 . . ?
C4 C3 C2 120.2(2) . . ?
C4 C3 H3 119.9 . . ?
C8 C9 H9 120.7 . . ?
C8 C9 C10 118.7(2) . . ?
C10 C9 H9 120.7 . . ?
C11 C10 H10 119.6 . . ?
C9 C10 C11 120.9(2) . . ?
C9 C10 H10 119.6 . . ?
O3 C15 Mn1 173.9(2) . . ?
C11 C12 H12A 109.5 . . ?
C11 C12 H12B 109.5 . . ?
C11 C12 H12C 109.5 . . ?
H12A C12 H12B 109.5 . . ?
H12A C12 H12C 109.5 . . ?
H12B C12 H12C 109.5 . . ?
O2 C14 Mn1 172.5(2) . . ?

loop_
_geom_bond_atom_site_label_1
_geom_bond_atom_site_label_2
_geom_bond_distance
_geom_bond_site_symmetry_2
_geom_bond_publ_flag
Mn1 Mn1 2.7523(6) 2_656 ?
Mn1 N1 1.9967(16) . ?
Mn1 N2 2.1010(17) . ?
Mn1 C13 1.833(2) . ?
Mn1 C13 2.349(2) 2_656 ?
Mn1 C15 1.819(2) . ?
Mn1 C14 1.801(2) . ?
O1 C13 1.169(3) . ?
N1 C6 1.353(2) . ?
N1 C2 1.362(2) . ?
N2 C7 1.368(3) . ?
N2 C11 1.363(3) . ?
O3 C15 1.122(3) . ?
O2 C14 1.157(3) . ?
C6 C5 1.420(4) . ?
C7 C2 1.450(3) . ?
C7 C8 1.395(3) . ?
C2 C3 1.396(3) . ?
C8 H8 0.9500 . ?
C8 C9 1.378(3) . ?
C5 C4 1.406(3) 2_656 ?
C5 C4 1.406(3) . ?
C4 H4 0.9500 . ?
C4 C3 1.369(3) . ?
C11 C10 1.386(3) . ?
C11 C12 1.494(3) . ?
C3 H3 0.9500 . ?
C9 H9 0.9500 . ?
C9 C10 1.379(4) . ?
C10 H10 0.9500 . ?
C12 H12A 0.9800 . ?
C12 H12B 0.9800 . ?
C12 H12C 0.9800 . ?

loop_
_geom_torsion_atom_site_label_1
_geom_torsion_atom_site_label_2
_geom_torsion_atom_site_label_3
_geom_torsion_atom_site_label_4
_geom_torsion
_geom_torsion_site_symmetry_1
_geom_torsion_site_symmetry_2
_geom_torsion_site_symmetry_3
_geom_torsion_site_symmetry_4
_geom_torsion_publ_flag
Mn1 Mn1 C13 O1 169.4(5) 2_656 . . . ?
Mn1 N1 C6 N1 -19.10(6) . . . 2_656 ?
Mn1 N1 C6 C5 160.90(6) . . . . ?
Mn1 N1 C2 C7 18.9(2) . . . . ?
Mn1 N1 C2 C3 -163.19(15) . . . . ?
Mn1 N2 C7 C2 -17.8(2) . . . . ?
Mn1 N2 C7 C8 166.54(16) . . . . ?
Mn1 N2 C11 C10 -167.03(16) . . . . ?
Mn1 N2 C11 C12 13.9(3) . . . . ?
N1 Mn1 C13 Mn1 71.50(6) . . . 2_656 ?
N1 Mn1 C13 O1 -119.1(4) . . . . ?
N1 C6 C5 C4 6.40(12) 2_656 . . 2_656 ?
N1 C6 C5 C4 6.40(12) . . . . ?
N1 C6 C5 C4 -173.60(12) 2_656 . . . ?
N1 C6 C5 C4 -173.60(12) . . . 2_656 ?
N1 C2 C3 C4 -2.9(3) . . . . ?
N2 C7 C2 N1 0.4(2) . . . . ?
N2 C7 C2 C3 -177.40(19) . . . . ?
N2 C7 C8 C9 3.2(3) . . . . ?
N2 C11 C10 C9 1.3(3) . . . . ?
C6 N1 C2 C7 -167.13(14) . . . . ?
C6 N1 C2 C3 10.8(3) . . . . ?
C6 C5 C4 C3 1.8(2) . . . . ?
C7 N2 C11 C10 2.3(3) . . . . ?
C7 N2 C11 C12 -176.75(19) . . . . ?
C7 C2 C3 C4 174.8(2) . . . . ?
C7 C8 C9 C10 0.6(3) . . . . ?
C2 N1 C6 N1 167.36(17) . . . 2_656 ?
C2 N1 C6 C5 -12.64(17) . . . . ?
C2 C7 C8 C9 -172.10(19) . . . . ?
C8 C7 C2 N1 176.07(18) . . . . ?
C8 C7 C2 C3 -1.8(3) . . . . ?
C8 C9 C10 C11 -2.7(3) . . . . ?
C5 C4 C3 C2 -3.5(3) . . . . ?
C4 C5 C4 C3 -178.2(2) 2_656 . . . ?
C11 N2 C7 C2 171.06(17) . . . . ?
C11 N2 C7 C8 -4.6(3) . . . . ?
C13 Mn1 C13 Mn1 -8.12(9) 2_656 . . 2_656 ?
C13 Mn1 C13 O1 161.2(4) 2_656 . . . ?
C15 Mn1 C13 Mn1 165.69(9) . . . 2_656 ?
C15 Mn1 C13 O1 -24.9(4) . . . . ?
C12 C11 C10 C9 -179.6(2) . . . . ?
C14 Mn1 C13 Mn1 -101.53(9) . . . 2_656 ?
C14 Mn1 C13 O1 67.8(4) . . . . ?
